data_1577356
loop_
_publ_author_name
'Zhang, Qilong'
'Zhou, Xu'
'Shan, Xiaofeng'
'He, Fa'
'Bao, Yuwei'
'Xu, Hong'
'Zhu, Chun'
'Zhu, Bixue'

_publ_section_title
;
 Switching between photochromism and photoluminescence in Schiff base
 derivatives by molecular design of end groups.
;
_journal_issue 18
_journal_name_full 'Chemical science'
_journal_page_first 9193
_journal_page_last 9203
_journal_paper_doi 10.1039/d6sc00735j
_journal_volume 17
_journal_year 2026
_chemical_formula_moiety 'C33 H24 Br N O'
_chemical_formula_sum 'C33 H24 Br N O'
_chemical_formula_weight 530.44
_space_group_crystal_system triclinic
_space_group_IT_number 2
_space_group_name_Hall '-P 1'
_space_group_name_H-M_alt 'P -1'
_atom_sites_solution_hydrogens geom
_audit_creation_date 2024-11-03
_audit_creation_method
;
Olex2 1.2-beta
(compiled 2018.05.29 svn.r3508 for OlexSys, GUI svn.r5506)
;
_audit_update_record
;
2025-09-10 deposited with the CCDC.	2026-03-16 downloaded from the CCDC.
;
_cell_angle_alpha 100.008(9)
_cell_angle_beta 109.515(10)
_cell_angle_gamma 91.124(11)
_cell_formula_units_Z 2
_cell_length_a 9.341(4)
_cell_length_b 12.006(4)
_cell_length_c 12.375(5)
_cell_measurement_reflns_used 1832
_cell_measurement_temperature 273(2)
_cell_measurement_theta_max 28.27
_cell_measurement_theta_min 2.87
_cell_volume 1283.7(9)
_computing_molecular_graphics 'Olex2 (Dolomanov et al., 2009)'
_computing_publication_material 'Olex2 (Dolomanov et al., 2009)'
_computing_structure_refinement 'ShelXL (Sheldrick, 2015)'
_computing_structure_solution 'ShelXS (Sheldrick, 2008)'
_diffrn_ambient_temperature 273.15
_diffrn_measured_fraction_theta_full 0.987
_diffrn_measured_fraction_theta_max 0.987
_diffrn_measurement_device_type 'Bruker APEX-II CCD'
_diffrn_measurement_method '\f and \w scans'
_diffrn_radiation_type MoK\a
_diffrn_radiation_wavelength 0.71073
_diffrn_reflns_av_R_equivalents 0.1384
_diffrn_reflns_av_unetI/netI 0.2596
_diffrn_reflns_Laue_measured_fraction_full 0.987
_diffrn_reflns_Laue_measured_fraction_max 0.987
_diffrn_reflns_limit_h_max 11
_diffrn_reflns_limit_h_min -11
_diffrn_reflns_limit_k_max 14
_diffrn_reflns_limit_k_min -14
_diffrn_reflns_limit_l_max 14
_diffrn_reflns_limit_l_min -14
_diffrn_reflns_number 10091
_diffrn_reflns_point_group_measured_fraction_full 0.987
_diffrn_reflns_point_group_measured_fraction_max 0.987
_diffrn_reflns_theta_full 24.998
_diffrn_reflns_theta_max 24.998
_diffrn_reflns_theta_min 2.776
_exptl_absorpt_coefficient_mu 1.628
_exptl_absorpt_correction_type none
_exptl_crystal_colour colourless
_exptl_crystal_colour_primary colourless
_exptl_crystal_density_diffrn 1.372
_exptl_crystal_description BLOCK
_exptl_crystal_F_000 544
_exptl_crystal_size_max 0.15
_exptl_crystal_size_mid 0.12
_exptl_crystal_size_min 0.12
_refine_diff_density_max 0.387
_refine_diff_density_min -0.721
_refine_diff_density_rms 0.086
_refine_ls_extinction_method none
_refine_ls_goodness_of_fit_ref 0.964
_refine_ls_hydrogen_treatment constr
_refine_ls_matrix_type full
_refine_ls_number_parameters 326
_refine_ls_number_reflns 4472
_refine_ls_number_restraints 0
_refine_ls_restrained_S_all 0.964
_refine_ls_R_factor_all 0.2307
_refine_ls_R_factor_gt 0.0875
_refine_ls_shift/su_max 0.000
_refine_ls_shift/su_mean 0.000
_refine_ls_structure_factor_coef Fsqd
_refine_ls_weighting_details 'w=1/[\s^2^(Fo^2^)+(0.0855P)^2^] where P=(Fo^2^+2Fc^2^)/3'
_refine_ls_weighting_scheme calc
_refine_ls_wR_factor_gt 0.1817
_refine_ls_wR_factor_ref 0.2333
_reflns_Friedel_coverage 0.000
_reflns_number_gt 1714
_reflns_number_total 4472
_reflns_threshold_expression 'I > 2\s(I)'
_cod_data_source_file d6sc00735j2.cif
_cod_data_source_block aa
_cod_original_cell_volume 1283.7(8)
_cod_database_code 1577356
_shelx_shelxl_version_number 2014/7
_shelx_space_group_comment
;
The symmetry employed for this shelxl refinement is uniquely defined
by the following loop, which should always be used as a source of
symmetry information in preference to the above space-group names.
They are only intended as comments.
;
_shelx_estimated_absorpt_t_max 0.829
_shelx_estimated_absorpt_t_min 0.792
_olex2_refinement_description
;
1. Fixed Uiso
 At 1.2 times of:
  All C(H) groups
 At 1.5 times of:
  All O(H) groups
2.a Aromatic/amide H refined with riding coordinates:
 C22(H22), C27(H27), C2(H2), C10(H10), C14(H14), C6(H6), C20(H20), C16(H16),
 C25(H25), C4(H4), C26(H26), C17(H17), C3(H3), C13(H13), C11(H11), C5(H5),
 C12(H12), C31(H31), C19(H19), C18(H18), C32(H32), C29(H29), C30(H30)
2.b Idealised tetrahedral OH refined as rotating group:
 O1(H1)
;
_olex2_submission_special_instructions 'No special instructions were received'

loop_
_space_group_symop_operation_xyz
'x, y, z'
'-x, -y, -z'

loop_
_atom_site_label
_atom_site_type_symbol
_atom_site_fract_x
_atom_site_fract_y
_atom_site_fract_z
_atom_site_U_iso_or_equiv
_atom_site_adp_type
_atom_site_occupancy
_atom_site_site_symmetry_order
_atom_site_calc_flag
_atom_site_refinement_flags_posn
_atom_site_refinement_flags_adp
_atom_site_refinement_flags_occupancy
_atom_site_disorder_assembly
_atom_site_disorder_group
Br1 Br 0.15006(15) 0.89690(9) 0.99125(10) 0.0846(5) Uani 1 1 d . . . . .
O1 O 0.0517(6) 0.6438(5) 0.7240(6) 0.0628(19) Uani 1 1 d . . . . .
H1 H 0.0918 0.7069 0.7600 0.094 Uiso 1 1 calc GR . . . .
N1 N 0.2610(8) 0.8115(5) 0.7923(5) 0.0381(17) Uani 1 1 d . . . . .
C23 C 0.3067(9) 0.6238(6) 0.7223(6) 0.0262(18) Uani 1 1 d . . . . .
C7 C 0.4812(9) 0.3565(6) 0.6259(6) 0.0279(19) Uani 1 1 d . . . . .
C8 C 0.6276(10) 0.3586(6) 0.6944(6) 0.032(2) Uani 1 1 d . . . . .
C21 C 0.3736(9) 0.4361(6) 0.6544(6) 0.0274(19) Uani 1 1 d . . . . .
C1 C 0.4099(8) 0.2701(6) 0.5170(7) 0.0275(19) Uani 1 1 d . . . . .
C9 C 0.7410(9) 0.2853(6) 0.6605(7) 0.030(2) Uani 1 1 d . . . . .
C22 C 0.4126(9) 0.5511(6) 0.6992(6) 0.031(2) Uani 1 1 d . . . . .
H22 H 0.5116 0.5806 0.7143 0.038 Uiso 1 1 calc R . . . .
C15 C 0.6943(9) 0.4359(6) 0.8106(6) 0.0237(18) Uani 1 1 d . . . . .
C27 C 0.3531(9) 0.7428(6) 0.7692(6) 0.032(2) Uani 1 1 d . . . . .
H27 H 0.4528 0.7698 0.7828 0.039 Uiso 1 1 calc R . . . .
C2 C 0.4107(9) 0.1545(7) 0.5185(7) 0.040(2) Uani 1 1 d . . . . .
H2 H 0.4625 0.1298 0.5873 0.047 Uiso 1 1 calc R . . . .
C10 C 0.8430(9) 0.2330(6) 0.7437(7) 0.038(2) Uani 1 1 d . . . . .
H10 H 0.8394 0.2435 0.8190 0.045 Uiso 1 1 calc R . . . .
C24 C 0.1579(10) 0.5788(7) 0.7021(7) 0.042(2) Uani 1 1 d . . . . .
C33 C 0.2569(9) 0.9832(6) 0.9253(7) 0.039(2) Uani 1 1 d . . . . .
C14 C 0.7557(9) 0.2712(7) 0.5507(7) 0.042(2) Uani 1 1 d . . . . .
H14 H 0.6934 0.3074 0.4939 0.050 Uiso 1 1 calc R . . . .
C6 C 0.3351(9) 0.3025(6) 0.4140(7) 0.039(2) Uani 1 1 d . . . . .
H6 H 0.3338 0.3794 0.4110 0.047 Uiso 1 1 calc R . . . .
C20 C 0.6379(10) 0.4290(7) 0.9011(7) 0.042(2) Uani 1 1 d . . . . .
H20 H 0.5563 0.3764 0.8870 0.051 Uiso 1 1 calc R . . . .
C16 C 0.8115(9) 0.5174(6) 0.8324(6) 0.034(2) Uani 1 1 d . . . . .
H16 H 0.8519 0.5243 0.7743 0.041 Uiso 1 1 calc R . . . .
C28 C 0.3061(10) 0.9285(7) 0.8359(7) 0.041(2) Uani 1 1 d . . . . .
C25 C 0.1202(10) 0.4652(6) 0.6583(7) 0.045(2) Uani 1 1 d . . . . .
H25 H 0.0220 0.4347 0.6446 0.054 Uiso 1 1 calc R . . . .
C4 C 0.2606(10) 0.1105(8) 0.3149(8) 0.054(3) Uani 1 1 d . . . . .
H4 H 0.2110 0.0576 0.2471 0.065 Uiso 1 1 calc R . . . .
C26 C 0.2241(9) 0.3961(6) 0.6346(7) 0.042(2) Uani 1 1 d . . . . .
H26 H 0.1943 0.3195 0.6040 0.050 Uiso 1 1 calc R . . . .
C17 C 0.8696(10) 0.5893(6) 0.9406(7) 0.043(2) Uani 1 1 d . . . . .
H17 H 0.9470 0.6453 0.9539 0.052 Uiso 1 1 calc R . . . .
C3 C 0.3343(10) 0.0758(7) 0.4174(8) 0.052(3) Uani 1 1 d . . . . .
H3 H 0.3333 -0.0012 0.4195 0.062 Uiso 1 1 calc R . . . .
C13 C 0.8639(10) 0.2028(7) 0.5259(8) 0.054(3) Uani 1 1 d . . . . .
H13 H 0.8719 0.1924 0.4519 0.064 Uiso 1 1 calc R . . . .
C11 C 0.9480(10) 0.1668(7) 0.7164(8) 0.050(3) Uani 1 1 d . . . . .
H11 H 1.0136 0.1321 0.7730 0.060 Uiso 1 1 calc R . . . .
C5 C 0.2608(10) 0.2232(8) 0.3134(7) 0.050(3) Uani 1 1 d . . . . .
H5 H 0.2104 0.2476 0.2442 0.059 Uiso 1 1 calc R . . . .
C12 C 0.9580(10) 0.1511(7) 0.6087(9) 0.052(3) Uani 1 1 d . . . . .
H12 H 1.0291 0.1049 0.5911 0.062 Uiso 1 1 calc R . . . .
C31 C 0.3759(12) 1.1598(8) 0.9280(9) 0.065(3) Uani 1 1 d . . . . .
H31 H 0.4026 1.2365 0.9596 0.078 Uiso 1 1 calc R . . . .
C19 C 0.6990(11) 0.4973(7) 1.0104(7) 0.046(2) Uani 1 1 d . . . . .
H19 H 0.6632 0.4885 1.0704 0.055 Uiso 1 1 calc R . . . .
C18 C 0.8139(11) 0.5784(8) 1.0279(7) 0.049(3) Uani 1 1 d . . . . .
H18 H 0.8547 0.6268 1.1001 0.059 Uiso 1 1 calc R . . . .
C32 C 0.2922(11) 1.0971(7) 0.9716(8) 0.054(3) Uani 1 1 d . . . . .
H32 H 0.2597 1.1310 1.0319 0.065 Uiso 1 1 calc R . . . .
C29 C 0.3858(12) 0.9936(7) 0.7904(8) 0.061(3) Uani 1 1 d . . . . .
H29 H 0.4162 0.9603 0.7288 0.074 Uiso 1 1 calc R . . . .
C30 C 0.4208(12) 1.1083(8) 0.8359(9) 0.068(3) Uani 1 1 d . . . . .
H30 H 0.4751 1.1516 0.8048 0.082 Uiso 1 1 calc R . . . .

loop_
_atom_site_aniso_label
_atom_site_aniso_U_11
_atom_site_aniso_U_22
_atom_site_aniso_U_33
_atom_site_aniso_U_23
_atom_site_aniso_U_13
_atom_site_aniso_U_12
Br1 0.1031(11) 0.0721(8) 0.0909(9) -0.0083(6) 0.0624(8) -0.0126(7)
O1 0.035(4) 0.048(4) 0.108(6) -0.008(4) 0.040(4) -0.003(3)
N1 0.042(5) 0.023(4) 0.047(4) -0.004(3) 0.017(4) 0.001(4)
C23 0.029(5) 0.023(4) 0.028(5) 0.001(3) 0.014(4) -0.006(4)
C7 0.029(5) 0.024(4) 0.027(5) 0.001(4) 0.007(4) -0.002(4)
C8 0.046(6) 0.026(4) 0.023(5) 0.005(4) 0.011(4) -0.004(4)
C21 0.028(5) 0.022(4) 0.033(5) -0.007(3) 0.019(4) -0.005(4)
C1 0.018(5) 0.027(5) 0.034(5) 0.000(4) 0.008(4) -0.004(4)
C9 0.034(5) 0.017(4) 0.032(5) -0.004(4) 0.006(4) -0.005(4)
C22 0.029(5) 0.030(5) 0.034(5) -0.002(4) 0.015(4) -0.007(4)
C15 0.021(5) 0.024(4) 0.027(5) 0.005(3) 0.009(4) 0.000(4)
C27 0.027(5) 0.031(5) 0.037(5) -0.002(4) 0.013(4) -0.005(4)
C2 0.027(5) 0.040(5) 0.040(5) 0.005(4) -0.001(4) -0.006(4)
C10 0.032(5) 0.035(5) 0.037(5) 0.002(4) 0.003(4) 0.002(4)
C24 0.035(6) 0.045(6) 0.057(6) -0.003(5) 0.034(5) 0.005(5)
C33 0.042(6) 0.027(5) 0.045(5) 0.003(4) 0.014(5) 0.002(4)
C14 0.028(5) 0.054(6) 0.036(5) 0.001(4) 0.005(4) -0.007(5)
C6 0.044(6) 0.025(5) 0.043(6) -0.003(4) 0.014(5) -0.005(4)
C20 0.037(6) 0.048(6) 0.044(6) 0.006(5) 0.018(5) -0.011(5)
C16 0.025(5) 0.043(5) 0.035(5) 0.010(4) 0.010(4) -0.002(4)
C28 0.039(6) 0.038(5) 0.039(5) 0.004(4) 0.007(5) 0.003(5)
C25 0.033(6) 0.032(5) 0.069(6) -0.012(4) 0.030(5) -0.021(4)
C4 0.049(7) 0.048(6) 0.039(6) -0.022(5) -0.004(5) -0.004(5)
C26 0.031(6) 0.025(5) 0.065(6) -0.010(4) 0.023(5) -0.016(4)
C17 0.034(6) 0.021(5) 0.055(6) -0.009(4) -0.001(5) -0.009(4)
C3 0.058(7) 0.024(5) 0.055(7) -0.004(5) 0.003(5) -0.011(5)
C13 0.034(6) 0.067(7) 0.053(6) -0.021(5) 0.023(5) -0.014(5)
C11 0.034(6) 0.035(5) 0.055(6) -0.003(5) -0.013(5) 0.002(5)
C5 0.046(6) 0.056(6) 0.035(6) 0.006(5) -0.002(5) 0.009(5)
C12 0.034(6) 0.038(5) 0.062(7) -0.019(5) 0.003(5) 0.004(5)
C31 0.087(9) 0.027(6) 0.061(7) -0.006(5) 0.007(7) 0.002(6)
C19 0.046(6) 0.055(6) 0.035(6) 0.005(5) 0.013(5) 0.004(5)
C18 0.050(7) 0.047(6) 0.039(6) -0.007(5) 0.010(5) 0.005(5)
C32 0.064(8) 0.029(6) 0.055(6) -0.003(5) 0.006(5) 0.013(5)
C29 0.095(9) 0.033(6) 0.060(7) -0.002(5) 0.037(6) -0.015(6)
C30 0.086(9) 0.042(6) 0.077(8) 0.019(6) 0.025(7) -0.020(6)

loop_
_atom_type_symbol
_atom_type_description
_atom_type_scat_dispersion_real
_atom_type_scat_dispersion_imag
_atom_type_scat_source
C C 0.0033 0.0016 'International Tables Vol C Tables 4.2.6.8 and 6.1.1.4'
H H 0.0000 0.0000 'International Tables Vol C Tables 4.2.6.8 and 6.1.1.4'
N N 0.0061 0.0033 'International Tables Vol C Tables 4.2.6.8 and 6.1.1.4'
O O 0.0106 0.0060 'International Tables Vol C Tables 4.2.6.8 and 6.1.1.4'
Br Br -0.2901 2.4595 'International Tables Vol C Tables 4.2.6.8 and 6.1.1.4'

loop_
_geom_angle_atom_site_label_1
_geom_angle_atom_site_label_2
_geom_angle_atom_site_label_3
_geom_angle
_geom_angle_site_symmetry_1
_geom_angle_site_symmetry_3
_geom_angle_publ_flag
C27 N1 C28 121.3(7) . . ?
C22 C23 C27 119.5(7) . . ?
C22 C23 C24 119.2(7) . . ?
C24 C23 C27 121.3(7) . . ?
C8 C7 C21 123.3(7) . . ?
C8 C7 C1 122.9(6) . . ?
C21 C7 C1 113.8(7) . . ?
C7 C8 C9 123.4(7) . . ?
C7 C8 C15 123.0(7) . . ?
C15 C8 C9 113.6(7) . . ?
C22 C21 C7 123.5(7) . . ?
C22 C21 C26 116.8(6) . . ?
C26 C21 C7 119.7(7) . . ?
C2 C1 C7 121.3(7) . . ?
C6 C1 C7 120.6(7) . . ?
C6 C1 C2 118.0(7) . . ?
C10 C9 C8 119.5(7) . . ?
C14 C9 C8 123.2(7) . . ?
C14 C9 C10 117.2(7) . . ?
C21 C22 C23 121.7(7) . . ?
C20 C15 C8 120.9(7) . . ?
C16 C15 C8 121.5(7) . . ?
C16 C15 C20 117.6(7) . . ?
N1 C27 C23 121.5(7) . . ?
C3 C2 C1 120.1(8) . . ?
C11 C10 C9 121.1(8) . . ?
O1 C24 C23 122.1(7) . . ?
O1 C24 C25 119.0(8) . . ?
C25 C24 C23 118.9(7) . . ?
C28 C33 Br1 119.2(6) . . ?
C32 C33 Br1 118.5(7) . . ?
C32 C33 C28 122.2(8) . . ?
C9 C14 C13 120.0(8) . . ?
C1 C6 C5 121.3(7) . . ?
C19 C20 C15 122.5(8) . . ?
C15 C16 C17 120.2(7) . . ?
C33 C28 N1 117.9(8) . . ?
C29 C28 N1 124.0(7) . . ?
C29 C28 C33 117.9(8) . . ?
C26 C25 C24 121.1(8) . . ?
C5 C4 C3 119.0(8) . . ?
C25 C26 C21 122.4(7) . . ?
C18 C17 C16 120.6(9) . . ?
C4 C3 C2 120.7(8) . . ?
C12 C13 C14 120.7(8) . . ?
C12 C11 C10 121.0(8) . . ?
C4 C5 C6 120.8(8) . . ?
C11 C12 C13 119.9(8) . . ?
C32 C31 C30 119.8(9) . . ?
C18 C19 C20 118.0(8) . . ?
C19 C18 C17 121.0(8) . . ?
C31 C32 C33 119.1(9) . . ?
C28 C29 C30 120.3(9) . . ?
C29 C30 C31 120.7(9) . . ?

loop_
_geom_bond_atom_site_label_1
_geom_bond_atom_site_label_2
_geom_bond_distance
_geom_bond_site_symmetry_2
_geom_bond_publ_flag
Br1 C33 1.880(8) . ?
O1 C24 1.343(8) . ?
N1 C27 1.269(8) . ?
N1 C28 1.415(9) . ?
C23 C22 1.400(9) . ?
C23 C27 1.445(9) . ?
C23 C24 1.405(10) . ?
C7 C8 1.344(10) . ?
C7 C21 1.485(9) . ?
C7 C1 1.491(10) . ?
C8 C9 1.510(10) . ?
C8 C15 1.494(10) . ?
C21 C22 1.387(9) . ?
C21 C26 1.395(10) . ?
C1 C2 1.392(10) . ?
C1 C6 1.361(9) . ?
C9 C10 1.399(9) . ?
C9 C14 1.393(10) . ?
C15 C20 1.401(9) . ?
C15 C16 1.377(9) . ?
C2 C3 1.391(10) . ?
C10 C11 1.366(10) . ?
C24 C25 1.370(10) . ?
C33 C28 1.402(10) . ?
C33 C32 1.375(10) . ?
C14 C13 1.394(10) . ?
C6 C5 1.386(10) . ?
C20 C19 1.382(10) . ?
C16 C17 1.388(10) . ?
C28 C29 1.375(11) . ?
C25 C26 1.361(10) . ?
C4 C3 1.367(11) . ?
C4 C5 1.357(11) . ?
C17 C18 1.370(11) . ?
C13 C12 1.360(11) . ?
C11 C12 1.348(11) . ?
C31 C32 1.367(12) . ?
C31 C30 1.393(12) . ?
C19 C18 1.370(11) . ?
C29 C30 1.382(11) . ?

loop_
_geom_hbond_atom_site_label_D
_geom_hbond_atom_site_label_H
_geom_hbond_atom_site_label_A
_geom_hbond_distance_DH
_geom_hbond_distance_HA
_geom_hbond_distance_DA
_geom_hbond_angle_DHA
_geom_hbond_site_symmetry_A
O1 H1 N1 0.82 1.89 2.596(9) 144.0 .
